data_8103492
loop_
_publ_author_name
'Will, G.'
'Schaefer, W.'

_publ_section_title
;
 The crystal structures of ErB4 and DyB4studied by neutron diffraction
;
_journal_name_full
;
Zeitschrift fuer Kristallographie, Kristallgeometrie, Kristallphysik,
 Kristallchemie (-144,1977)
;
_journal_page_first 217
_journal_page_last 225
_journal_volume 144
_journal_year 1976
_chemical_formula_sum 'B4 Er'
_chemical_name_systematic 'Er B4'
_space_group_IT_number 127
_symmetry_space_group_name_Hall '-P 4 2ab'
_symmetry_space_group_name_H-M 'P 4/m b m'
_cell_angle_alpha 90
_cell_angle_beta 90
_cell_angle_gamma 90
_cell_formula_units_Z 4
_cell_length_a 7.01
_cell_length_b 7.01
_cell_length_c 3.968
_cell_volume 194.988
_citation_journal_id_ASTM ZEKGAX
_cod_data_source_file boron4-x_58.cif
_cod_data_source_block B4Er1
_cod_original_cell_volume 194.9879
_cod_original_formula_sum 'B4 Er1'
_cod_database_code 8103492

loop_
_symmetry_equiv_pos_as_xyz
x,y,z
-y,x,z
-x,-y,z
y,-x,z
x+1/2,-y+1/2,-z
y+1/2,x+1/2,-z
-x+1/2,y+1/2,-z
-y+1/2,-x+1/2,-z
-x,-y,-z
y,-x,-z
x,y,-z
-y,x,-z
-x-1/2,y-1/2,z
-y-1/2,-x-1/2,z
x-1/2,-y-1/2,z
y-1/2,x-1/2,z

loop_
_atom_site_label
_atom_site_type_symbol
_atom_site_fract_x
_atom_site_fract_y
_atom_site_fract_z
_atom_site_occupancy
_atom_site_U_iso_or_equiv
B1 B 0 0 0.201 1 0.0
B2 B 0.084 0.584 0.5 1 0.0
Er1 Er 0.319 0.819 0 1 0.0
B3 B 0.174 0.038 0.5 1 0.0
